data_4125472
loop_
_publ_author_name
'Graham, Michael J.'
'Yu, Chung-Jui'
'Krzyaniak, Matthew D.'
'Wasielewski, Michael R.'
'Freedman, Danna E.'

_publ_section_title
;
 Synthetic Approach To Determine the Effect of Nuclear Spin Distance on
 Electronic Spin Decoherence.
;
_journal_issue 8
_journal_name_full 'Journal of the American Chemical Society'
_journal_page_first 3196
_journal_page_last 3201
_journal_paper_doi 10.1021/jacs.6b13030
_journal_volume 139
_journal_year 2017
_chemical_formula_moiety 'C18 H12 O S16 V, 2(C24 H20 P), C4 H8 O'
_chemical_formula_sum 'C69.97 H60 O2 P2 S16 V'
_chemical_formula_weight 1558.72
_space_group_crystal_system triclinic
_space_group_IT_number 2
_space_group_name_Hall '-P 1'
_space_group_name_H-M_alt 'P -1'
_symmetry_space_group_name_Hall '-P 1'
_symmetry_space_group_name_H-M 'P -1'
_atom_sites_solution_hydrogens mixed
_atom_sites_solution_primary direct
_audit_creation_date 2016-09-19
_audit_creation_method
;
Olex2 1.2
(compiled Jan 19 2015 12:28:14 for OlexSys, GUI svn.r4998)
;
_cell_angle_alpha 92.528(3)
_cell_angle_beta 94.167(3)
_cell_angle_gamma 108.759(3)
_cell_formula_units_Z 2
_cell_length_a 12.8600(7)
_cell_length_b 13.2615(7)
_cell_length_c 22.4444(12)
_cell_measurement_reflns_used 9994
_cell_measurement_temperature 100
_cell_measurement_theta_max 26.34
_cell_measurement_theta_min 2.62
_cell_volume 3605.6(3)
_computing_cell_refinement 'SAINT V8.34A (Bruker, 2013)'
_computing_data_collection 'APEX2 V2014.11-0 (Bruker, 2014)'
_computing_data_reduction 'Bruker SAINT'
_computing_molecular_graphics 'Olex2 (Dolomanov et al., 2009)'
_computing_publication_material 'Olex2 (Dolomanov et al., 2009)'
_computing_structure_refinement 'ShelXL (Sheldrick, 2008)'
_computing_structure_solution 'ShelXT (Sheldrick, 2015)'
_diffrn_ambient_temperature 99.96
_diffrn_detector_area_resol_mean 8
_diffrn_measured_fraction_theta_full 0.987
_diffrn_measured_fraction_theta_max 0.984
_diffrn_measurement_device_type 'Bruker Kappa APEX CCD area detector'
_diffrn_measurement_method '\w and \f scans'
_diffrn_radiation_monochromator 'QuazarTM optics'
_diffrn_radiation_type MoK\a
_diffrn_radiation_wavelength 0.71073
_diffrn_reflns_av_R_equivalents 0.0331
_diffrn_reflns_av_unetI/netI 0.0340
_diffrn_reflns_Laue_measured_fraction_full 0.987
_diffrn_reflns_Laue_measured_fraction_max 0.984
_diffrn_reflns_limit_h_max 16
_diffrn_reflns_limit_h_min -16
_diffrn_reflns_limit_k_max 16
_diffrn_reflns_limit_k_min -16
_diffrn_reflns_limit_l_max 28
_diffrn_reflns_limit_l_min -28
_diffrn_reflns_number 53205
_diffrn_reflns_point_group_measured_fraction_full 0.987
_diffrn_reflns_point_group_measured_fraction_max 0.984
_diffrn_reflns_theta_full 26.000
_diffrn_reflns_theta_max 26.431
_diffrn_reflns_theta_min 0.912
_diffrn_source microsource
_diffrn_standards_number 0
_exptl_absorpt_coefficient_mu 0.690
_exptl_absorpt_correction_T_max 0.7454
_exptl_absorpt_correction_T_min 0.6995
_exptl_absorpt_correction_type multi-scan
_exptl_absorpt_process_details
;
SADABS-2014/5 (Bruker,2014) was used for absorption correction.
wR2(int) was 0.0749 before and 0.0423 after correction.
The Ratio of minimum to maximum transmission is 0.9384.
The \l/2 correction factor is 0.00150.
;
_exptl_crystal_colour 'brownish yellow'
_exptl_crystal_colour_modifier brownish
_exptl_crystal_colour_primary yellow
_exptl_crystal_density_diffrn 1.436
_exptl_crystal_description prism
_exptl_crystal_F_000 1610
_exptl_crystal_size_max 0.281
_exptl_crystal_size_mid 0.108
_exptl_crystal_size_min 0.06
_refine_diff_density_max 1.721
_refine_diff_density_min -0.969
_refine_diff_density_rms 0.089
_refine_ls_extinction_method none
_refine_ls_goodness_of_fit_ref 1.061
_refine_ls_hydrogen_treatment mixed
_refine_ls_matrix_type full
_refine_ls_number_parameters 827
_refine_ls_number_reflns 14592
_refine_ls_number_restraints 0
_refine_ls_restrained_S_all 1.061
_refine_ls_R_factor_all 0.0757
_refine_ls_R_factor_gt 0.0588
_refine_ls_shift/su_max 0.001
_refine_ls_shift/su_mean 0.000
_refine_ls_structure_factor_coef Fsqd
_refine_ls_weighting_details 'w=1/[\s^2^(Fo^2^)+(0.0412P)^2^+12.6077P] where P=(Fo^2^+2Fc^2^)/3'
_refine_ls_weighting_scheme calc
_refine_ls_wR_factor_gt 0.1341
_refine_ls_wR_factor_ref 0.1451
_reflns_Friedel_coverage 0.000
_reflns_number_gt 11728
_reflns_number_total 14592
_reflns_threshold_expression 'I > 2\s(I)'
_cod_data_source_file ja6b13030_si_005.cif
_cod_data_source_block compset
_cod_depositor_comments 'Adding full bibliography for 4125472--4125474.cif.'
_cod_database_code 4125472
_shelxl_version_number 2014/6
_shelx_space_group_comment
;
The symmetry employed for this shelxl refinement is uniquely defined
by the following loop, which should always be used as a source of
symmetry information in preference to the above space-group names.
They are only intended as comments.
;
_olex2_refinement_description
;
1. Fixed Uiso
 At 1.2 times of:
  All C(H) groups, All C(H,H) groups
 At 1.5 times of:
  All C(H,H,H) groups
2. Others
 Fixed Sof: C023(0.5) C026(0.5) H026(0.5) C029(0.5) H029(0.5) C02B(0.5)
 H02B(0.5) C02D(0.5) H02D(0.5) C30(0.5) H30(0.5) C02G(0.5) H02G(0.5) C02H(0.5)
 H02H(0.5) C02I(0.5) H02I(0.5) C31(0.5) H31(0.5) V1(0.25) O14(0.25) V0AA(0.75)
 O1(0.75) C9(0.5) H9(0.5) C0(0.5) C1(0.5) H1(0.5) C02K(0.5) H02K(0.5) C2(0.5)
 H2(0.5) C9A(0.5) C3(0.5) H3(0.5) C32(0.5) H32(0.5) C02J(0.5) H02J(0.5)
 C02E(0.5) H02E(0.5) C4(0.5) H4(0.5) H9A(0.5) C5(0.5) H5(0.5)
3.a Secondary CH2 refined with riding coordinates:
 C01G(H01A,H01B), C01Q(H01C,H01D), C01R(H01E,H01F), C01U(H01G,H01H), C021(H02A,
 H02C), C022(H02L,H02M)
3.b Aromatic/amide H refined with riding coordinates:
 C00M(H00M), C00Q(H00Q), C00U(H00U), C00Y(H00Y), C010(H010), C011(H011),
 C013(H013), C014(H014), C016(H016), C018(H018), C01A(H01I), C01B(H01J),
 C01C(H01K), C01E(H01M), C01F(H01O), C01I(H01P), C01J(H01Q), C01L(H01L),
 C01N(H01N), C01O(H01R), C01P(H01S), C01S(H01T), C01T(H01U), C01V(H01V),
 C01X(H01X), C01Y(H01Y), C020(H020), C024(H024), C025(H025), C026(H026),
 C027(H027), C029(H029), C02B(H02B), C02C(H02T), C02D(H02D), C30(H30),
 C02F(H02F), C02G(H02G), C02H(H02H), C02I(H02I), C31(H31), C9(H9), C1(H1),
 C02K(H02K), C2(H2), C3(H3), C32(H32), C02J(H02J), C02E(H02E), C4(H4), C5(H5)
3.c Idealised Me refined as rotating group:
 C028(H02N,H02O,H02P), C02A(H02Q,H02R,H02S)
;
_olex2_submission_special_instructions 'No special instructions were received'

loop_
_space_group_symop_operation_xyz
'x, y, z'
'-x, -y, -z'

loop_
_atom_site_label
_atom_site_type_symbol
_atom_site_fract_x
_atom_site_fract_y
_atom_site_fract_z
_atom_site_U_iso_or_equiv
_atom_site_adp_type
_atom_site_occupancy
_atom_site_site_symmetry_order
_atom_site_calc_flag
_atom_site_refinement_flags_posn
_atom_site_refinement_flags_occupancy
_atom_site_disorder_assembly
_atom_site_disorder_group
S002 S 0.20164(8) 0.30715(7) 0.29275(4) 0.02397(19) Uani 1 1 d . . . .
S003 S 0.88258(8) 0.86033(8) 0.33572(4) 0.0275(2) Uani 1 1 d . . . .
S004 S 0.94379(8) 0.79970(8) 0.21968(4) 0.0294(2) Uani 1 1 d . . . .
S005 S 0.63889(8) 0.68964(8) 0.30850(4) 0.0280(2) Uani 1 1 d . . . .
P006 P 0.20121(8) 0.43097(8) 0.50262(4) 0.0235(2) Uani 1 1 d . . . .
S007 S 1.11063(8) 0.94039(8) 0.39442(4) 0.0294(2) Uani 1 1 d . . . .
S008 S 0.25414(8) 0.23578(8) 0.15954(4) 0.0290(2) Uani 1 1 d . . . .
S009 S -0.02757(8) 0.14890(8) 0.26503(4) 0.0290(2) Uani 1 1 d . . . .
S00A S 0.69524(8) 0.62200(8) 0.19160(4) 0.0308(2) Uani 1 1 d . . . .
S00B S -0.28056(8) -0.01301(8) 0.24049(5) 0.0316(2) Uani 1 1 d . . . .
S00C S 1.18463(8) 0.86823(8) 0.25767(5) 0.0312(2) Uani 1 1 d . . . .
S00D S 0.01898(8) 0.08638(8) 0.14423(5) 0.0325(2) Uani 1 1 d . . . .
S00E S 0.48597(9) 0.43204(8) 0.17192(5) 0.0352(2) Uani 1 1 d . . . .
S00F S -0.52513(9) -0.10185(9) 0.21389(6) 0.0394(3) Uani 1 1 d . . . .
P00G P 0.80432(9) 0.34203(9) 0.06513(5) 0.0311(2) Uani 1 1 d . . . .
S00H S -0.23341(9) -0.07994(10) 0.12152(5) 0.0425(3) Uani 1 1 d . . . .
S00I S 0.42500(10) 0.50682(10) 0.30207(6) 0.0493(3) Uani 1 1 d . . . .
S00J S -0.46903(10) -0.18402(12) 0.07681(6) 0.0519(3) Uani 1 1 d . . . .
C00M C 0.0116(3) 0.3479(3) 0.42354(17) 0.0293(8) Uani 1 1 d . . . .
H00M H 0.0222 0.4191 0.4134 0.035 Uiso 1 1 calc R . . .
C00N C 0.0845(3) 0.3265(3) 0.46679(16) 0.0258(8) Uani 1 1 d . . . .
C00O C 0.1831(3) 0.4566(3) 0.57986(17) 0.0287(8) Uani 1 1 d . . . .
C00P C 0.2158(3) 0.5496(3) 0.46348(17) 0.0262(8) Uani 1 1 d . . . .
C00Q C 0.2052(3) 0.6401(3) 0.49226(18) 0.0303(9) Uani 1 1 d . . . .
H00Q H 0.1913 0.6407 0.5333 0.036 Uiso 1 1 calc R . . .
C00R C 0.1055(3) 0.2124(3) 0.24292(16) 0.0222(7) Uani 1 1 d . . . .
C00S C 0.3193(3) 0.3878(3) 0.49729(16) 0.0231(7) Uani 1 1 d . . . .
C00T C 0.1272(3) 0.1844(3) 0.18839(16) 0.0239(7) Uani 1 1 d . . . .
C00U C -0.0757(3) 0.2647(4) 0.39589(18) 0.0344(9) Uani 1 1 d . . . .
H00U H -0.1249 0.2788 0.3663 0.041 Uiso 1 1 calc R . . .
C00V C 0.7528(3) 0.4319(3) 0.02468(17) 0.0299(8) Uani 1 1 d . . . .
C00W C 1.0518(3) 0.8529(3) 0.27715(17) 0.0261(8) Uani 1 1 d . . . .
C00X C 0.7390(3) 0.7073(3) 0.25744(16) 0.0243(8) Uani 1 1 d . . . .
C00Y C 0.7963(3) 0.4726(3) -0.02808(18) 0.0329(9) Uani 1 1 d . . . .
H00Y H 0.8486 0.4466 -0.0456 0.039 Uiso 1 1 calc R . . .
C00Z C 1.0227(3) 0.8807(3) 0.33000(17) 0.0249(8) Uani 1 1 d . . . .
C010 C 0.4978(3) 0.3173(3) 0.48437(19) 0.0325(9) Uani 1 1 d . . . .
H010 H 0.5578 0.2912 0.4803 0.039 Uiso 1 1 calc R . . .
C011 C 0.2151(4) 0.7300(4) 0.4605(2) 0.0393(10) Uani 1 1 d . . . .
H011 H 0.2072 0.7920 0.4798 0.047 Uiso 1 1 calc R . . .
C012 C 0.9180(4) 0.4209(3) 0.11669(18) 0.0328(9) Uani 1 1 d . . . .
C013 C 0.0857(4) 0.3993(3) 0.60339(18) 0.0342(9) Uani 1 1 d . . . .
H013 H 0.0281 0.3477 0.5788 0.041 Uiso 1 1 calc R . . .
C014 C 0.4237(3) 0.3109(3) 0.43543(18) 0.0305(9) Uani 1 1 d . . . .
H014 H 0.4348 0.2837 0.3974 0.037 Uiso 1 1 calc R . . .
C015 C 0.8397(3) 0.7782(3) 0.26876(17) 0.0258(8) Uani 1 1 d . . . .
C016 C 0.2366(4) 0.5493(3) 0.40351(18) 0.0344(9) Uani 1 1 d . . . .
H016 H 0.2438 0.4873 0.3838 0.041 Uiso 1 1 calc R . . .
C017 C -0.3944(3) -0.0800(3) 0.18895(19) 0.0328(9) Uani 1 1 d . . . .
C018 C 0.3334(3) 0.3442(3) 0.44209(17) 0.0275(8) Uani 1 1 d . . . .
H018 H 0.2807 0.3372 0.4089 0.033 Uiso 1 1 calc R . . .
C019 C 0.5719(3) 0.5399(3) 0.21804(17) 0.0269(8) Uani 1 1 d . . . .
C01A C 0.0743(4) 0.4191(4) 0.66371(19) 0.0405(11) Uani 1 1 d . . . .
H01I H 0.0083 0.3808 0.6803 0.049 Uiso 1 1 calc R . . .
C01B C 0.3967(3) 0.3972(3) 0.54588(17) 0.0308(9) Uani 1 1 d . . . .
H01J H 0.3885 0.4281 0.5835 0.037 Uiso 1 1 calc R . . .
C01C C 0.0676(3) 0.2218(3) 0.48181(18) 0.0309(9) Uani 1 1 d . . . .
H01K H 0.1169 0.2068 0.5110 0.037 Uiso 1 1 calc R . . .
C01D C -0.0788(3) 0.0718(3) 0.19712(18) 0.0279(8) Uani 1 1 d . . . .
C01E C -0.0923(4) 0.1607(4) 0.41088(18) 0.0343(9) Uani 1 1 d . . . .
H01M H -0.1525 0.1039 0.3915 0.041 Uiso 1 1 calc R . . .
C01F C 0.2470(4) 0.6397(4) 0.37239(19) 0.0385(10) Uani 1 1 d . . . .
H01O H 0.2614 0.6400 0.3315 0.046 Uiso 1 1 calc R . . .
C01G C 1.2523(3) 1.0121(3) 0.2676(2) 0.0367(10) Uani 1 1 d . . . .
H01A H 1.3184 1.0306 0.2449 0.044 Uiso 1 1 calc R . . .
H01B H 1.2016 1.0471 0.2494 0.044 Uiso 1 1 calc R . . .
C01H C 0.5472(3) 0.5703(3) 0.27154(17) 0.0270(8) Uani 1 1 d . . . .
C01I C 0.2361(4) 0.7297(4) 0.4015(2) 0.0416(11) Uani 1 1 d . . . .
H01P H 0.2433 0.7917 0.3804 0.050 Uiso 1 1 calc R . . .
C01J C -0.0211(4) 0.1399(3) 0.45398(19) 0.0359(9) Uani 1 1 d . . . .
H01Q H -0.0332 0.0687 0.4646 0.043 Uiso 1 1 calc R . . .
C01K C -0.1830(3) 0.0052(3) 0.18715(18) 0.0307(9) Uani 1 1 d . . . .
C01L C 0.7633(4) 0.5496(4) -0.05422(19) 0.0385(10) Uani 1 1 d . . . .
H01L H 0.7923 0.5764 -0.0902 0.046 Uiso 1 1 calc R . . .
C01M C -0.3734(3) -0.1118(4) 0.1352(2) 0.0380(10) Uani 1 1 d . . . .
C01N C 0.6760(4) 0.4707(4) 0.04953(19) 0.0428(11) Uani 1 1 d . . . .
H01N H 0.6452 0.4432 0.0850 0.051 Uiso 1 1 calc R . . .
C01O C 0.2665(4) 0.5334(3) 0.61627(18) 0.0358(9) Uani 1 1 d . . . .
H01R H 0.3318 0.5739 0.5998 0.043 Uiso 1 1 calc R . . .
C01P C 0.4853(3) 0.3616(4) 0.53924(19) 0.0358(9) Uani 1 1 d . . . .
H01S H 0.5377 0.3675 0.5724 0.043 Uiso 1 1 calc R . . .
C01Q C 1.1957(4) 1.0655(3) 0.3688(2) 0.0368(10) Uani 1 1 d . . . .
H01C H 1.1474 1.0963 0.3446 0.044 Uiso 1 1 calc R . . .
H01D H 1.2288 1.1157 0.4042 0.044 Uiso 1 1 calc R . . .
C01R C -0.5822(4) -0.2458(4) 0.2124(2) 0.0408(10) Uani 1 1 d . . . .
H01E H -0.5243 -0.2734 0.2294 0.049 Uiso 1 1 calc R . . .
H01F H -0.6428 -0.2643 0.2389 0.049 Uiso 1 1 calc R . . .
C01S C 0.1580(4) 0.4937(4) 0.69953(19) 0.0444(12) Uani 1 1 d . . . .
H01T H 0.1491 0.5059 0.7406 0.053 Uiso 1 1 calc R . . .
C01T C 0.2543(4) 0.5509(4) 0.67650(19) 0.0440(11) Uani 1 1 d . . . .
H01U H 0.3117 0.6017 0.7015 0.053 Uiso 1 1 calc R . . .
C01U C 1.2878(4) 1.0588(4) 0.3317(2) 0.0434(11) Uani 1 1 d . . . .
H01G H 1.3270 1.0150 0.3522 0.052 Uiso 1 1 calc R . . .
H01H H 1.3412 1.1316 0.3309 0.052 Uiso 1 1 calc R . . .
C01V C 0.9510(4) 0.5305(4) 0.1189(2) 0.0436(11) Uani 1 1 d . . . .
H01V H 0.9129 0.5650 0.0934 0.052 Uiso 1 1 calc R . . .
C01W C 0.8510(4) 0.2625(4) 0.0138(2) 0.0446(11) Uiso 1 1 d . . . .
C01X C 1.0391(4) 0.5905(4) 0.1580(2) 0.0478(12) Uani 1 1 d . . . .
H01X H 1.0614 0.6662 0.1591 0.057 Uiso 1 1 calc R . . .
C01Y C 0.6886(4) 0.5889(4) -0.0289(2) 0.0455(11) Uani 1 1 d . . . .
H01Y H 0.6672 0.6435 -0.0470 0.055 Uiso 1 1 calc R . . .
O01Z O -0.3575(5) 0.0291(5) 0.4150(3) 0.1048(18) Uani 1 1 d . . . .
C020 C 0.6448(4) 0.5487(5) 0.0228(2) 0.0503(13) Uani 1 1 d . . . .
H020 H 0.5926 0.5753 0.0400 0.060 Uiso 1 1 calc R . . .
C021 C -0.5393(4) -0.3065(4) 0.1095(2) 0.0524(13) Uani 1 1 d . . . .
H02A H -0.5747 -0.3617 0.0765 0.063 Uiso 1 1 calc R . . .
H02C H -0.4832 -0.3299 0.1321 0.063 Uiso 1 1 calc R . . .
C022 C -0.6265(4) -0.3035(5) 0.1510(3) 0.0573(14) Uani 1 1 d . . . .
H02L H -0.6720 -0.3778 0.1567 0.069 Uiso 1 1 calc R . . .
H02M H -0.6756 -0.2683 0.1312 0.069 Uiso 1 1 calc R . . .
C023 C 0.6978(11) 0.2700(11) 0.1089(6) 0.033(3) Uiso 0.5 1 d . P A 1
C024 C 1.0937(5) 0.5434(5) 0.1944(2) 0.0599(15) Uani 1 1 d . . . .
H024 H 1.1545 0.5851 0.2212 0.072 Uiso 1 1 calc R . . .
C025 C -0.3861(6) -0.0702(5) 0.4313(4) 0.100(3) Uani 1 1 d . . . .
H025 H -0.4576 -0.1217 0.4242 0.119 Uiso 1 1 calc R . . .
C026 C 0.9450(10) 0.2852(10) 0.0000(5) 0.054(3) Uiso 0.5 1 d . P B 1
H026 H 0.9979 0.3500 0.0169 0.065 Uiso 0.5 1 calc R P B 1
C027 C 0.9734(6) 0.3740(5) 0.1541(3) 0.089(3) Uani 1 1 d . . . .
H027 H 0.9515 0.2984 0.1536 0.107 Uiso 1 1 calc R . . .
C028 C -0.2830(7) -0.0890(5) 0.4640(4) 0.107(3) Uani 1 1 d . . . .
H02N H -0.2303 -0.0910 0.4349 0.160 Uiso 1 1 calc GR . . .
H02O H -0.3062 -0.1570 0.4828 0.160 Uiso 1 1 calc GR . . .
H02P H -0.2480 -0.0308 0.4948 0.160 Uiso 1 1 calc GR . . .
C029 C 0.8964(11) 0.1357(9) -0.0704(5) 0.049(3) Uiso 0.5 1 d . P B 1
H029 H 0.9110 0.1031 -0.1060 0.059 Uiso 0.5 1 calc R P B 1
C02A C -0.3927(7) 0.1714(7) 0.3633(5) 0.122(4) Uani 1 1 d . . . .
H02Q H -0.3342 0.1814 0.3363 0.183 Uiso 1 1 calc GR . . .
H02R H -0.3645 0.2195 0.3994 0.183 Uiso 1 1 calc GR . . .
H02S H -0.4551 0.1874 0.3431 0.183 Uiso 1 1 calc GR . . .
C02B C 0.5294(12) 0.1620(12) 0.1717(6) 0.052(3) Uiso 0.5 1 d . P A 1
H02B H 0.4720 0.1209 0.1937 0.062 Uiso 0.5 1 calc R P A 1
C02C C -0.4290(7) 0.0609(9) 0.3798(4) 0.118(3) Uani 1 1 d . . . .
H02T H -0.5002 0.0131 0.3662 0.142 Uiso 1 1 calc R . . .
C02D C 0.9788(12) 0.2194(11) -0.0398(6) 0.063(3) Uiso 0.5 1 d . P B 1
H02D H 1.0544 0.2320 -0.0453 0.076 Uiso 0.5 1 calc R P B 1
C30 C 0.7143(9) 0.2558(8) 0.1701(4) 0.042(2) Uiso 0.5 1 d . P A 1
H30 H 0.7865 0.2838 0.1900 0.050 Uiso 0.5 1 calc R P A 1
C02F C 1.0611(7) 0.4354(6) 0.1925(4) 0.115(4) Uani 1 1 d . . . .
H02F H 1.0995 0.4016 0.2182 0.138 Uiso 1 1 calc R . . .
C02G C 0.5862(9) 0.2315(8) 0.0795(5) 0.048(2) Uiso 0.5 1 d . P A 1
H02G H 0.5749 0.2478 0.0393 0.058 Uiso 0.5 1 calc R P A 1
C02H C 0.7622(11) 0.1631(11) -0.0083(6) 0.069(3) Uiso 0.5 1 d . P B 1
H02H H 0.6902 0.1445 0.0048 0.083 Uiso 0.5 1 calc R P B 1
C02I C 0.7925(14) 0.0982(14) -0.0500(7) 0.089(4) Uiso 0.5 1 d . P B 1
H02I H 0.7427 0.0298 -0.0640 0.106 Uiso 0.5 1 calc R P B 1
C31 C 0.6286(12) 0.2027(11) 0.2018(6) 0.068(3) Uiso 0.5 1 d . P A 1
H31 H 0.6395 0.1951 0.2434 0.082 Uiso 0.5 1 calc R P A 1
V1 V 0.3266(2) 0.40054(19) 0.22458(11) 0.0218(5) Uani 0.25 1 d . P . .
O14 O 0.2766(10) 0.4858(10) 0.1989(5) 0.040(3) Uani 0.25 1 d . P . .
V0AA V 0.36945(7) 0.34135(7) 0.24412(4) 0.02363(19) Uani 0.75 1 d . P . .
O1 O 0.4390(3) 0.2751(3) 0.27700(16) 0.0318(8) Uani 0.75 1 d . P . .
C9 C 0.4973(11) 0.1736(10) 0.1066(6) 0.063(3) Uiso 0.5 1 d . P A 1
H9 H 0.4247 0.1443 0.0874 0.076 Uiso 0.5 1 calc R P A 1
C0 C 0.6960(14) 0.2499(13) 0.0999(7) 0.055(5) Uiso 0.5 1 d . P A 2
C1 C 0.6784(11) 0.2795(11) 0.1550(6) 0.066(3) Uiso 0.5 1 d . P A 2
H1 H 0.7274 0.3436 0.1751 0.079 Uiso 0.5 1 calc R P A 2
C02K C 0.5856(16) 0.2152(15) 0.1845(8) 0.086(5) Uiso 0.5 1 d . P A 2
H02K H 0.5810 0.2242 0.2263 0.103 Uiso 0.5 1 calc R P A 2
C2 C 0.5066(12) 0.1419(11) 0.1486(7) 0.065(4) Uiso 0.5 1 d . P A 2
H2 H 0.4314 0.1234 0.1565 0.077 Uiso 0.5 1 calc R P A 2
C9A C 0.5365(15) 0.0949(15) 0.1011(8) 0.094(5) Uiso 0.5 1 d . P A 2
C3 C 0.6344(10) 0.1536(10) 0.0721(5) 0.061(3) Uiso 0.5 1 d . P A 2
H3 H 0.6537 0.1263 0.0362 0.074 Uiso 0.5 1 calc R P A 2
C32 C 0.7944(9) 0.2129(9) -0.0397(5) 0.050(2) Uiso 0.5 1 d . P B 2
H32 H 0.7236 0.2188 -0.0497 0.060 Uiso 0.5 1 calc R P B 2
C02J C 0.8341(12) 0.1552(11) -0.0796(6) 0.066(3) Uiso 0.5 1 d . P B 2
H02J H 0.7914 0.1188 -0.1152 0.079 Uiso 0.5 1 calc R P B 2
C02E C 1.0128(11) 0.2099(10) -0.0159(6) 0.062(3) Uiso 0.5 1 d . P B 2
H02E H 1.0868 0.2111 -0.0084 0.075 Uiso 0.5 1 calc R P B 2
C4 C 0.9686(8) 0.2665(8) 0.0220(5) 0.040(2) Uiso 0.5 1 d . P B 2
H4 H 1.0148 0.3098 0.0548 0.048 Uiso 0.5 1 calc R P B 2
H9A H 0.516(9) 0.057(8) 0.072(5) 0.048 Uiso 0.5 1 d R P C 2
C5 C 0.9490(13) 0.1534(13) -0.0636(6) 0.069(4) Uiso 0.5 1 d . P B 2
H5 H 0.9773 0.1103 -0.0883 0.082 Uiso 0.5 1 calc R P B 2

loop_
_atom_site_aniso_label
_atom_site_aniso_U_11
_atom_site_aniso_U_22
_atom_site_aniso_U_33
_atom_site_aniso_U_23
_atom_site_aniso_U_13
_atom_site_aniso_U_12
S002 0.0233(5) 0.0234(5) 0.0209(4) 0.0018(3) 0.0057(3) 0.0009(4)
S003 0.0222(5) 0.0237(5) 0.0358(5) -0.0003(4) 0.0095(4) 0.0051(4)
S004 0.0218(5) 0.0337(5) 0.0306(5) 0.0032(4) 0.0094(4) 0.0043(4)
S005 0.0225(5) 0.0264(5) 0.0313(5) -0.0008(4) 0.0103(4) 0.0013(4)
P006 0.0277(5) 0.0235(5) 0.0232(5) 0.0052(4) 0.0071(4) 0.0122(4)
S007 0.0307(5) 0.0222(5) 0.0353(5) 0.0052(4) 0.0012(4) 0.0083(4)
S008 0.0276(5) 0.0294(5) 0.0252(5) 0.0003(4) 0.0092(4) 0.0013(4)
S009 0.0238(5) 0.0260(5) 0.0315(5) -0.0038(4) 0.0088(4) -0.0001(4)
S00A 0.0251(5) 0.0348(5) 0.0261(5) 0.0025(4) 0.0108(4) -0.0009(4)
S00B 0.0245(5) 0.0296(5) 0.0386(5) -0.0043(4) 0.0059(4) 0.0061(4)
S00C 0.0221(5) 0.0287(5) 0.0455(6) 0.0068(4) 0.0114(4) 0.0099(4)
S00D 0.0282(5) 0.0289(5) 0.0338(5) -0.0094(4) 0.0074(4) 0.0009(4)
S00E 0.0375(6) 0.0266(5) 0.0325(5) -0.0036(4) 0.0179(4) -0.0045(5)
S00F 0.0254(5) 0.0319(6) 0.0637(7) 0.0024(5) 0.0126(5) 0.0114(5)
P00G 0.0342(6) 0.0280(5) 0.0297(5) 0.0017(4) 0.0065(4) 0.0076(5)
S00H 0.0251(5) 0.0469(7) 0.0456(6) -0.0172(5) 0.0071(4) -0.0001(5)
S00I 0.0419(7) 0.0387(6) 0.0496(7) -0.0154(5) 0.0315(5) -0.0148(5)
S00J 0.0331(6) 0.0695(9) 0.0400(6) -0.0068(6) -0.0026(5) 0.0013(6)
C00M 0.032(2) 0.031(2) 0.030(2) 0.0023(16) 0.0072(16) 0.0182(19)
C00N 0.027(2) 0.026(2) 0.0266(19) 0.0029(15) 0.0093(15) 0.0105(17)
C00O 0.040(2) 0.029(2) 0.0254(19) 0.0053(15) 0.0106(16) 0.0196(19)
C00P 0.027(2) 0.026(2) 0.0296(19) 0.0092(15) 0.0062(15) 0.0122(17)
C00Q 0.029(2) 0.033(2) 0.035(2) 0.0068(17) 0.0098(17) 0.0177(19)
C00R 0.0210(18) 0.0171(17) 0.0264(18) 0.0030(14) 0.0041(14) 0.0028(15)
C00S 0.0248(19) 0.0203(18) 0.0258(18) 0.0054(14) 0.0052(14) 0.0084(16)
C00T 0.0231(19) 0.0188(18) 0.0284(19) 0.0008(14) 0.0019(15) 0.0051(16)
C00U 0.031(2) 0.046(3) 0.030(2) -0.0022(18) 0.0026(17) 0.019(2)
C00V 0.028(2) 0.032(2) 0.0269(19) 0.0010(16) 0.0038(16) 0.0061(18)
C00W 0.0204(18) 0.0226(19) 0.036(2) 0.0071(15) 0.0089(15) 0.0063(16)
C00X 0.0215(18) 0.0233(19) 0.0284(19) 0.0041(15) 0.0099(15) 0.0056(16)
C00Y 0.028(2) 0.036(2) 0.031(2) -0.0001(17) 0.0072(16) 0.0032(19)
C00Z 0.0222(18) 0.0196(18) 0.034(2) 0.0084(15) 0.0070(15) 0.0066(16)
C010 0.022(2) 0.026(2) 0.049(2) 0.0025(17) 0.0044(17) 0.0082(17)
C011 0.043(3) 0.032(2) 0.054(3) 0.013(2) 0.015(2) 0.024(2)
C012 0.040(2) 0.032(2) 0.029(2) -0.0015(16) 0.0003(17) 0.016(2)
C013 0.041(2) 0.036(2) 0.033(2) 0.0110(17) 0.0128(18) 0.019(2)
C014 0.027(2) 0.026(2) 0.038(2) -0.0049(16) 0.0071(17) 0.0080(18)
C015 0.0245(19) 0.0229(19) 0.0301(19) 0.0033(15) 0.0084(15) 0.0067(16)
C016 0.043(2) 0.035(2) 0.033(2) 0.0088(17) 0.0119(18) 0.020(2)
C017 0.0210(19) 0.029(2) 0.046(2) -0.0031(18) 0.0040(17) 0.0061(18)
C018 0.028(2) 0.029(2) 0.0270(19) 0.0009(15) 0.0009(15) 0.0107(17)
C019 0.0252(19) 0.0228(19) 0.0301(19) 0.0035(15) 0.0090(15) 0.0026(16)
C01A 0.054(3) 0.045(3) 0.035(2) 0.019(2) 0.021(2) 0.029(2)
C01B 0.036(2) 0.033(2) 0.0238(19) 0.0021(16) 0.0015(16) 0.0124(19)
C01C 0.029(2) 0.030(2) 0.037(2) 0.0098(17) 0.0076(17) 0.0122(18)
C01D 0.024(2) 0.0224(19) 0.035(2) -0.0031(15) 0.0047(16) 0.0057(17)
C01E 0.031(2) 0.037(2) 0.033(2) -0.0047(17) 0.0072(17) 0.0085(19)
C01F 0.043(3) 0.046(3) 0.035(2) 0.0212(19) 0.0117(19) 0.023(2)
C01G 0.026(2) 0.029(2) 0.057(3) 0.0153(19) 0.0179(19) 0.0068(19)
C01H 0.0229(19) 0.0237(19) 0.031(2) 0.0020(15) 0.0106(15) 0.0006(16)
C01I 0.040(3) 0.039(3) 0.056(3) 0.024(2) 0.013(2) 0.023(2)
C01J 0.036(2) 0.029(2) 0.044(2) 0.0063(18) 0.0133(19) 0.009(2)
C01K 0.025(2) 0.028(2) 0.038(2) -0.0048(16) 0.0042(16) 0.0072(18)
C01L 0.034(2) 0.040(3) 0.032(2) 0.0090(18) 0.0006(18) -0.001(2)
C01M 0.022(2) 0.040(3) 0.046(2) -0.0021(19) 0.0020(18) 0.0025(19)
C01N 0.041(3) 0.067(3) 0.027(2) 0.009(2) 0.0082(18) 0.024(2)
C01O 0.046(3) 0.032(2) 0.031(2) 0.0018(17) 0.0097(18) 0.014(2)
C01P 0.029(2) 0.039(2) 0.038(2) 0.0053(18) -0.0037(17) 0.011(2)
C01Q 0.033(2) 0.020(2) 0.053(3) 0.0017(18) 0.0020(19) 0.0028(18)
C01R 0.033(2) 0.034(2) 0.054(3) 0.004(2) 0.009(2) 0.008(2)
C01S 0.068(3) 0.048(3) 0.027(2) 0.0063(19) 0.011(2) 0.031(3)
C01T 0.064(3) 0.041(3) 0.031(2) 0.0002(19) 0.004(2) 0.022(3)
C01U 0.028(2) 0.029(2) 0.066(3) 0.005(2) 0.005(2) -0.001(2)
C01V 0.037(3) 0.037(3) 0.058(3) -0.002(2) -0.006(2) 0.017(2)
C01X 0.040(3) 0.044(3) 0.061(3) -0.017(2) -0.003(2) 0.019(2)
C01Y 0.047(3) 0.046(3) 0.045(3) 0.007(2) -0.007(2) 0.019(2)
O01Z 0.114(5) 0.100(4) 0.110(4) -0.005(3) -0.017(3) 0.054(4)
C020 0.052(3) 0.074(4) 0.039(3) 0.002(2) 0.004(2) 0.040(3)
C021 0.035(3) 0.050(3) 0.060(3) -0.019(2) 0.000(2) 0.000(2)
C022 0.034(3) 0.055(3) 0.066(3) -0.012(3) 0.012(2) -0.008(2)
C024 0.062(4) 0.061(4) 0.049(3) -0.009(3) -0.016(3) 0.016(3)
C025 0.065(4) 0.045(4) 0.174(8) 0.047(5) -0.006(5) -0.003(3)
C027 0.109(6) 0.035(3) 0.113(6) 0.006(3) -0.058(5) 0.024(4)
C028 0.138(7) 0.042(4) 0.166(8) 0.052(4) 0.097(7) 0.042(4)
C02A 0.078(6) 0.073(6) 0.225(12) 0.037(6) 0.019(6) 0.032(5)
C02C 0.070(5) 0.161(10) 0.133(8) -0.011(7) -0.031(5) 0.062(6)
C02F 0.135(7) 0.061(4) 0.125(7) 0.019(4) -0.092(6) 0.021(5)
V1 0.0233(13) 0.0175(12) 0.0218(12) 0.0038(9) 0.0081(10) 0.0010(11)
O14 0.042(7) 0.037(7) 0.043(7) 0.010(5) 0.013(6) 0.011(6)
V0AA 0.0233(4) 0.0212(4) 0.0244(4) 0.0050(3) 0.0080(3) 0.0027(4)
O1 0.029(2) 0.038(2) 0.0297(19) 0.0091(16) 0.0078(15) 0.0105(18)

loop_
_atom_type_symbol
_atom_type_description
_atom_type_scat_dispersion_real
_atom_type_scat_dispersion_imag
_atom_type_scat_source
C C 0.0033 0.0016 'International Tables Vol C Tables 4.2.6.8 and 6.1.1.4'
H H 0.0000 0.0000 'International Tables Vol C Tables 4.2.6.8 and 6.1.1.4'
O O 0.0106 0.0060 'International Tables Vol C Tables 4.2.6.8 and 6.1.1.4'
P P 0.1023 0.0942 'International Tables Vol C Tables 4.2.6.8 and 6.1.1.4'
S S 0.1246 0.1234 'International Tables Vol C Tables 4.2.6.8 and 6.1.1.4'
V V 0.3005 0.5294 'International Tables Vol C Tables 4.2.6.8 and 6.1.1.4'

loop_
_geom_angle_atom_site_label_1
_geom_angle_atom_site_label_2
_geom_angle_atom_site_label_3
_geom_angle
C00R S002 V1 99.98(13)
C00R S002 V0AA 102.74(12)
V1 S002 V0AA 28.40(6)
C00Z S003 C015 93.94(18)
C015 S004 C00W 93.89(18)
C00X S005 C01H 95.31(17)
C00N P006 C00O 111.13(19)
C00N P006 C00P 107.97(18)
C00N P006 C00S 107.02(17)
C00O P006 C00P 109.52(18)
C00S P006 C00O 110.15(18)
C00S P006 C00P 111.02(17)
C00Z S007 C01Q 102.39(19)
C00T S008 V1 98.14(14)
C00T S008 V0AA 102.62(13)
V0AA S008 V1 28.07(6)
C01D S009 C00R 95.40(18)
C00X S00A C019 95.27(17)
C017 S00B C01K 94.62(19)
C00W S00C C01G 102.89(18)
C01D S00D C00T 95.55(18)
C019 S00E V1 97.59(14)
C019 S00E V0AA 98.97(13)
V1 S00E V0AA 28.67(6)
C017 S00F C01R 103.5(2)
C00V P00G C012 107.65(19)
C00V P00G C01W 109.3(2)
C00V P00G C0 110.4(6)
C01W P00G C012 109.8(2)
C01W P00G C0 105.7(5)
C023 P00G C00V 107.0(4)
C023 P00G C012 107.0(4)
C023 P00G C01W 115.7(5)
C0 P00G C012 114.0(6)
C01K S00H C01M 94.8(2)
C01H S00I V1 101.57(15)
C01H S00I V0AA 99.55(13)
V1 S00I V0AA 29.48(7)
C01M S00J C021 102.9(2)
C00N C00M H00M 120.3
C00U C00M H00M 120.3
C00U C00M C00N 119.4(4)
C00M C00N P006 121.3(3)
C01C C00N P006 118.9(3)
C01C C00N C00M 119.8(4)
C013 C00O P006 119.8(3)
C013 C00O C01O 120.1(4)
C01O C00O P006 120.1(3)
C00Q C00P P006 120.7(3)
C00Q C00P C016 120.1(4)
C016 C00P P006 119.2(3)
C00P C00Q H00Q 120.3
C00P C00Q C011 119.3(4)
C011 C00Q H00Q 120.3
S002 C00R S009 118.9(2)
C00T C00R S002 123.4(3)
C00T C00R S009 117.8(3)
C018 C00S P006 118.0(3)
C018 C00S C01B 119.5(3)
C01B C00S P006 122.5(3)
S008 C00T S00D 118.8(2)
C00R C00T S008 124.3(3)
C00R C00T S00D 116.8(3)
C00M C00U H00U 119.7
C00M C00U C01E 120.6(4)
C01E C00U H00U 119.7
C00Y C00V P00G 121.6(3)
C01N C00V P00G 118.9(3)
C01N C00V C00Y 119.2(4)
S00C C00W S004 116.2(2)
C00Z C00W S004 116.3(3)
C00Z C00W S00C 127.5(3)
S005 C00X S00A 114.2(2)
C015 C00X S005 122.1(3)
C015 C00X S00A 123.7(3)
C00V C00Y H00Y 120.0
C01L C00Y C00V 119.9(4)
C01L C00Y H00Y 120.0
S003 C00Z S007 115.4(2)
C00W C00Z S003 117.4(3)
C00W C00Z S007 127.2(3)
C014 C010 H010 119.8
C014 C010 C01P 120.5(4)
C01P C010 H010 119.8
C00Q C011 H011 119.8
C01I C011 C00Q 120.5(4)
C01I C011 H011 119.8
C01V C012 P00G 120.5(3)
C027 C012 P00G 121.0(4)
C027 C012 C01V 118.5(4)
C00O C013 H013 120.6
C01A C013 C00O 118.8(4)
C01A C013 H013 120.6
C010 C014 H014 120.2
C010 C014 C018 119.7(4)
C018 C014 H014 120.2
S004 C015 S003 112.8(2)
C00X C015 S003 122.9(3)
C00X C015 S004 124.4(3)
C00P C016 H016 120.0
C01F C016 C00P 120.0(4)
C01F C016 H016 120.0
S00F C017 S00B 116.6(2)
C01M C017 S00B 117.3(3)
C01M C017 S00F 126.1(3)
C00S C018 H018 119.9
C014 C018 C00S 120.2(4)
C014 C018 H018 119.9
S00E C019 S00A 119.1(2)
C01H C019 S00A 116.8(3)
C01H C019 S00E 124.0(3)
C013 C01A H01I 119.7
C01S C01A C013 120.6(4)
C01S C01A H01I 119.7
C00S C01B H01J 120.0
C01P C01B C00S 119.9(4)
C01P C01B H01J 120.0
C00N C01C H01K 120.1
C01J C01C C00N 119.7(4)
C01J C01C H01K 120.1
S009 C01D S00D 114.4(2)
C01K C01D S009 122.6(3)
C01K C01D S00D 123.0(3)
C00U C01E H01M 120.1
C01J C01E C00U 119.9(4)
C01J C01E H01M 120.1
C016 C01F H01O 120.3
C01I C01F C016 119.4(4)
C01I C01F H01O 120.3
S00C C01G H01A 108.2
S00C C01G H01B 108.2
H01A C01G H01B 107.4
C01U C01G S00C 116.2(3)
C01U C01G H01A 108.2
C01U C01G H01B 108.2
S00I C01H S005 118.9(2)
C019 C01H S005 117.3(3)
C019 C01H S00I 123.5(3)
C011 C01I C01F 120.7(4)
C011 C01I H01P 119.7
C01F C01I H01P 119.7
C01C C01J H01Q 119.7
C01E C01J C01C 120.5(4)
C01E C01J H01Q 119.7
S00H C01K S00B 113.1(2)
C01D C01K S00B 123.4(3)
C01D C01K S00H 123.4(3)
C00Y C01L H01L 119.7
C00Y C01L C01Y 120.6(4)
C01Y C01L H01L 119.7
S00J C01M S00H 115.8(3)
C017 C01M S00H 117.0(3)
C017 C01M S00J 127.3(3)
C00V C01N H01N 120.0
C020 C01N C00V 119.9(4)
C020 C01N H01N 120.0
C00O C01O H01R 119.9
C01T C01O C00O 120.2(4)
C01T C01O H01R 119.9
C010 C01P H01S 120.0
C01B C01P C010 120.1(4)
C01B C01P H01S 120.0
S007 C01Q H01C 108.3
S007 C01Q H01D 108.3
H01C C01Q H01D 107.4
C01U C01Q S007 115.8(3)
C01U C01Q H01C 108.3
C01U C01Q H01D 108.3
S00F C01R H01E 108.3
S00F C01R H01F 108.3
H01E C01R H01F 107.4
C022 C01R S00F 115.9(4)
C022 C01R H01E 108.3
C022 C01R H01F 108.3
C01A C01S H01T 119.6
C01T C01S C01A 120.8(4)
C01T C01S H01T 119.6
C01O C01T H01U 120.3
C01S C01T C01O 119.4(5)
C01S C01T H01U 120.3
C01G C01U H01G 108.3
C01G C01U H01H 108.3
C01Q C01U C01G 115.7(4)
C01Q C01U H01G 108.3
C01Q C01U H01H 108.3
H01G C01U H01H 107.4
C012 C01V H01V 119.9
C012 C01V C01X 120.2(4)
C01X C01V H01V 119.9
C026 C01W P00G 124.5(7)
C026 C01W C02H 123.7(9)
C02H C01W P00G 111.7(6)
C32 C01W P00G 125.2(6)
C32 C01W C4 115.2(7)
C4 C01W P00G 118.4(5)
C01V C01X H01X 119.6
C024 C01X C01V 120.8(5)
C024 C01X H01X 119.6
C01L C01Y H01Y 120.1
C01L C01Y C020 119.9(4)
C020 C01Y H01Y 120.1
C025 O01Z C02C 120.0(8)
C01N C020 C01Y 120.5(4)
C01N C020 H020 119.7
C01Y C020 H020 119.7
S00J C021 H02A 108.0
S00J C021 H02C 108.0
H02A C021 H02C 107.3
C022 C021 S00J 117.0(4)
C022 C021 H02A 108.0
C022 C021 H02C 108.0
C01R C022 H02L 108.5
C01R C022 H02M 108.5
C021 C022 C01R 115.2(4)
C021 C022 H02L 108.5
C021 C022 H02M 108.5
H02L C022 H02M 107.5
C30 C023 P00G 124.2(9)
C30 C023 C02G 118.8(11)
C02G C023 P00G 116.8(9)
C01X C024 H024 120.5
C01X C024 C02F 119.0(5)
C02F C024 H024 120.5
O01Z C025 H025 125.5
O01Z C025 C028 109.0(6)
C028 C025 H025 125.5
C01W C026 H026 118.6
C01W C026 C02D 122.7(12)
C02D C026 H026 118.6
C012 C027 H027 119.9
C012 C027 C02F 120.3(5)
C02F C027 H027 119.9
C025 C028 H02N 109.5
C025 C028 H02O 109.5
C025 C028 H02P 109.5
H02N C028 H02O 109.5
H02N C028 H02P 109.5
H02O C028 H02P 109.5
C02D C029 H029 119.5
C02D C029 C02I 120.9(12)
C02I C029 H029 119.5
H02Q C02A H02R 109.5
H02Q C02A H02S 109.5
H02R C02A H02S 109.5
C02C C02A H02Q 109.5
C02C C02A H02R 109.5
C02C C02A H02S 109.5
C31 C02B H02B 116.2
C31 C02B C9 127.6(13)
C9 C02B H02B 116.2
O01Z C02C C02A 117.5(8)
O01Z C02C H02T 121.2
C02A C02C H02T 121.2
C026 C02D H02D 121.8
C029 C02D C026 116.4(12)
C029 C02D H02D 121.8
C023 C30 H30 119.2
C31 C30 C023 121.5(11)
C31 C30 H30 119.2
C024 C02F C027 121.2(5)
C024 C02F H02F 119.4
C027 C02F H02F 119.4
C023 C02G H02G 118.2
C9 C02G C023 123.5(11)
C9 C02G H02G 118.2
C01W C02H H02H 122.6
C02I C02H C01W 114.7(12)
C02I C02H H02H 122.6
C029 C02I H02I 120.6
C02H C02I C029 118.8(15)
C02H C02I H02I 120.6
C02B C31 C30 117.3(13)
C02B C31 H31 121.4
C30 C31 H31 121.4
S002 V1 S008 85.38(8)
S00E V1 S002 153.07(12)
S00E V1 S008 84.86(8)
S00I V1 S002 88.09(9)
S00I V1 S008 156.35(13)
S00I V1 S00E 90.88(10)
O14 V1 S002 105.8(4)
O14 V1 S008 108.6(5)
O14 V1 S00E 101.1(4)
O14 V1 S00I 95.0(5)
S008 V0AA S002 85.80(4)
S00E V0AA S002 149.63(5)
S00E V0AA S008 85.49(4)
S00I V0AA S002 84.20(4)
S00I V0AA S008 146.04(6)
S00I V0AA S00E 86.98(5)
O1 V0AA S002 106.54(13)
O1 V0AA S008 110.25(15)
O1 V0AA S00E 103.78(13)
O1 V0AA S00I 103.70(15)
C02B C9 H9 124.5
C02G C9 C02B 110.9(11)
C02G C9 H9 124.5
C1 C0 P00G 116.9(13)
C3 C0 P00G 121.8(12)
C3 C0 C1 121.3(15)
C0 C1 H1 119.6
C0 C1 C02K 120.8(15)
C02K C1 H1 119.6
C1 C02K H02K 122.3
C2 C02K C1 115.4(15)
C2 C02K H02K 122.3
C02K C2 H2 120.7
C9A C2 C02K 118.5(15)
C9A C2 H2 120.7
C2 C9A C3 119.7(16)
C2 C9A H9A 146(9)
C3 C9A H9A 89(8)
C0 C3 C9A 115.6(14)
C0 C3 H3 122.2
C9A C3 H3 122.2
C01W C32 H32 118.0
C01W C32 C02J 124.1(10)
C02J C32 H32 118.0
C32 C02J H02J 122.0
C32 C02J C5 116.0(12)
C5 C02J H02J 122.0
C4 C02E H02E 120.8
C5 C02E H02E 120.8
C5 C02E C4 118.4(13)
C01W C4 H4 118.7
C02E C4 C01W 122.7(10)
C02E C4 H4 118.7
C02J C5 H5 118.7
C02E C5 C02J 122.6(14)
C02E C5 H5 118.7

loop_
_geom_bond_atom_site_label_1
_geom_bond_atom_site_label_2
_geom_bond_distance
S002 C00R 1.742(4)
S002 V1 2.388(2)
S002 V0AA 2.4106(12)
S003 C00Z 1.749(4)
S003 C015 1.760(4)
S004 C00W 1.766(4)
S004 C015 1.756(4)
S005 C00X 1.752(4)
S005 C01H 1.767(4)
P006 C00N 1.791(4)
P006 C00O 1.798(4)
P006 C00P 1.799(4)
P006 C00S 1.797(4)
S007 C00Z 1.756(4)
S007 C01Q 1.814(4)
S008 C00T 1.740(4)
S008 V1 2.446(3)
S008 V0AA 2.4049(13)
S009 C00R 1.765(4)
S009 C01D 1.757(4)
S00A C00X 1.762(4)
S00A C019 1.771(4)
S00B C017 1.760(4)
S00B C01K 1.764(4)
S00C C00W 1.745(4)
S00C C01G 1.820(4)
S00D C00T 1.769(4)
S00D C01D 1.763(4)
S00E C019 1.739(4)
S00E V1 2.370(3)
S00E V0AA 2.3840(12)
S00F C017 1.749(4)
S00F C01R 1.810(5)
P00G C00V 1.788(4)
P00G C012 1.798(4)
P00G C01W 1.789(5)
P00G C023 1.786(13)
P00G C0 1.787(18)
S00H C01K 1.763(4)
S00H C01M 1.765(4)
S00I C01H 1.734(4)
S00I V1 2.220(3)
S00I V0AA 2.3711(14)
S00J C01M 1.745(4)
S00J C021 1.803(6)
C00M H00M 0.9500
C00M C00N 1.401(5)
C00M C00U 1.380(6)
C00N C01C 1.396(5)
C00O C013 1.395(6)
C00O C01O 1.398(6)
C00P C00Q 1.388(5)
C00P C016 1.392(5)
C00Q H00Q 0.9500
C00Q C011 1.391(6)
C00R C00T 1.338(5)
C00S C018 1.392(5)
C00S C01B 1.395(5)
C00U H00U 0.9500
C00U C01E 1.387(6)
C00V C00Y 1.402(5)
C00V C01N 1.391(6)
C00W C00Z 1.341(5)
C00X C015 1.332(5)
C00Y H00Y 0.9500
C00Y C01L 1.365(6)
C010 H010 0.9500
C010 C014 1.381(6)
C010 C01P 1.383(6)
C011 H011 0.9500
C011 C01I 1.369(6)
C012 C01V 1.374(6)
C012 C027 1.358(7)
C013 H013 0.9500
C013 C01A 1.395(6)
C014 H014 0.9500
C014 C018 1.385(5)
C016 H016 0.9500
C016 C01F 1.388(6)
C017 C01M 1.335(6)
C018 H018 0.9500
C019 C01H 1.342(5)
C01A H01I 0.9500
C01A C01S 1.380(7)
C01B H01J 0.9500
C01B C01P 1.381(6)
C01C H01K 0.9500
C01C C01J 1.382(6)
C01D C01K 1.343(6)
C01E H01M 0.9500
C01E C01J 1.381(6)
C01F H01O 0.9500
C01F C01I 1.386(6)
C01G H01A 0.9900
C01G H01B 0.9900
C01G C01U 1.520(7)
C01I H01P 0.9500
C01J H01Q 0.9500
C01L H01L 0.9500
C01L C01Y 1.376(7)
C01N H01N 0.9500
C01N C020 1.371(7)
C01O H01R 0.9500
C01O C01T 1.390(6)
C01P H01S 0.9500
C01Q H01C 0.9900
C01Q H01D 0.9900
C01Q C01U 1.519(6)
C01R H01E 0.9900
C01R H01F 0.9900
C01R C022 1.523(7)
C01S H01T 0.9500
C01S C01T 1.378(7)
C01T H01U 0.9500
C01U H01G 0.9900
C01U H01H 0.9900
C01V H01V 0.9500
C01V C01X 1.379(6)
C01W C026 1.215(12)
C01W C02H 1.476(14)
C01W C32 1.377(11)
C01W C4 1.494(11)
C01X H01X 0.9500
C01X C024 1.341(7)
C01Y H01Y 0.9500
C01Y C020 1.379(7)
O01Z C025 1.324(8)
O01Z C02C 1.349(9)
C020 H020 0.9500
C021 H02A 0.9900
C021 H02C 0.9900
C021 C022 1.519(7)
C022 H02L 0.9900
C022 H02M 0.9900
C023 C30 1.405(16)
C023 C02G 1.455(16)
C024 H024 0.9500
C024 C02F 1.354(9)
C025 H025 0.9500
C025 C028 1.564(11)
C026 H026 0.9500
C026 C02D 1.408(17)
C027 H027 0.9500
C027 C02F 1.372(9)
C028 H02N 0.9800
C028 H02O 0.9800
C028 H02P 0.9800
C029 H029 0.9500
C029 C02D 1.377(19)
C029 C02I 1.39(2)
C02A H02Q 0.9800
C02A H02R 0.9800
C02A H02S 0.9800
C02A C02C 1.462(12)
C02B H02B 0.9500
C02B C31 1.33(2)
C02B C9 1.518(17)
C02C H02T 0.9500
C02D H02D 0.9500
C30 H30 0.9500
C30 C31 1.369(16)
C02F H02F 0.9500
C02G H02G 0.9500
C02G C9 1.357(16)
C02H H02H 0.9500
C02H C02I 1.401(19)
C02I H02I 0.9500
C31 H31 0.9500
V1 O14 1.579(12)
V0AA O1 1.608(4)
C9 H9 0.9500
C0 C1 1.34(2)
C0 C3 1.362(19)
C1 H1 0.9500
C1 C02K 1.45(2)
C02K H02K 0.9500
C02K C2 1.34(2)
C2 H2 0.9500
C2 C9A 1.35(2)
C9A C3 1.47(2)
C9A H9A 0.78(10)
C3 H3 0.9500
C32 H32 0.9500
C32 C02J 1.381(16)
C02J H02J 0.9500
C02J C5 1.502(19)
C02E H02E 0.9500
C02E C4 1.377(15)
C02E C5 1.34(2)
C4 H4 0.9500
C5 H5 0.9500

loop_
_geom_torsion_atom_site_label_1
_geom_torsion_atom_site_label_2
_geom_torsion_atom_site_label_3
_geom_torsion_atom_site_label_4
_geom_torsion
S002 C00R C00T S008 1.3(5)
S002 C00R C00T S00D 179.8(2)
S004 C00W C00Z S003 0.5(4)
S004 C00W C00Z S007 -177.2(2)
S005 C00X C015 S003 0.2(5)
S005 C00X C015 S004 179.9(2)
P006 C00N C01C C01J -179.0(3)
P006 C00O C013 C01A 178.8(3)
P006 C00O C01O C01T -177.8(3)
P006 C00P C00Q C011 -178.9(3)
P006 C00P C016 C01F 179.3(3)
P006 C00S C018 C014 179.2(3)
P006 C00S C01B C01P 179.3(3)
S007 C01Q C01U C01G 75.1(5)
S009 C00R C00T S008 -178.4(2)
S009 C00R C00T S00D 0.2(4)
S009 C01D C01K S00B 0.0(5)
S009 C01D C01K S00H -175.3(2)
S00A C00X C015 S003 -178.4(2)
S00A C00X C015 S004 1.2(5)
S00A C019 C01H S005 1.2(4)
S00A C019 C01H S00I 174.5(2)
S00B C017 C01M S00H -1.5(5)
S00B C017 C01M S00J 177.2(3)
S00C C00W C00Z S003 177.5(2)
S00C C00W C00Z S007 -0.1(5)
S00C C01G C01U C01Q -74.2(4)
S00D C01D C01K S00B 178.1(2)
S00D C01D C01K S00H 2.8(5)
S00E C019 C01H S005 -173.9(2)
S00E C019 C01H S00I -0.6(5)
S00F C017 C01M S00H -179.7(3)
S00F C017 C01M S00J -1.0(7)
S00F C01R C022 C021 72.6(6)
P00G C00V C00Y C01L -173.0(3)
P00G C00V C01N C020 172.6(4)
P00G C012 C01V C01X -179.1(4)
P00G C012 C027 C02F 179.0(7)
P00G C01W C026 C02D 178.8(9)
P00G C01W C02H C02I 178.5(10)
P00G C01W C32 C02J 177.5(9)
P00G C01W C4 C02E -178.6(9)
P00G C023 C30 C31 177.8(10)
P00G C023 C02G C9 178.5(9)
P00G C0 C1 C02K 173.8(12)
P00G C0 C3 C9A -169.5(12)
S00J C021 C022 C01R -73.6(6)
C00M C00N C01C C01J -0.1(6)
C00M C00U C01E C01J 0.1(6)
C00N P006 C00O C013 -1.6(4)
C00N P006 C00O C01O 178.2(3)
C00N P006 C00P C00Q 117.0(3)
C00N P006 C00P C016 -62.2(4)
C00N P006 C00S C018 46.5(3)
C00N P006 C00S C01B -134.0(3)
C00N C00M C00U C01E 0.6(6)
C00N C01C C01J C01E 0.9(6)
C00O P006 C00N C00M 109.7(3)
C00O P006 C00N C01C -71.4(3)
C00O P006 C00P C00Q -4.2(4)
C00O P006 C00P C016 176.6(3)
C00O P006 C00S C018 167.4(3)
C00O P006 C00S C01B -13.1(4)
C00O C013 C01A C01S -0.2(6)
C00O C01O C01T C01S -1.7(7)
C00P P006 C00N C00M -10.4(4)
C00P P006 C00N C01C 168.5(3)
C00P P006 C00O C013 117.6(3)
C00P P006 C00O C01O -62.6(4)
C00P P006 C00S C018 -71.1(3)
C00P P006 C00S C01B 108.4(3)
C00P C00Q C011 C01I -0.6(7)
C00P C016 C01F C01I -0.2(7)
C00Q C00P C016 C01F 0.1(6)
C00Q C011 C01I C01F 0.5(7)
C00R S009 C01D S00D 2.9(2)
C00R S009 C01D C01K -178.9(4)
C00S P006 C00N C00M -130.0(3)
C00S P006 C00N C01C 48.9(3)
C00S P006 C00O C013 -120.0(3)
C00S P006 C00O C01O 59.8(4)
C00S P006 C00P C00Q -126.0(3)
C00S P006 C00P C016 54.8(4)
C00S C01B C01P C010 0.5(6)
C00T S00D C01D S009 -2.9(2)
C00T S00D C01D C01K 178.9(4)
C00U C00M C00N P006 178.3(3)
C00U C00M C00N C01C -0.5(5)
C00U C01E C01J C01C -0.9(6)
C00V P00G C012 C01V -0.8(4)
C00V P00G C012 C027 179.5(5)
C00V P00G C01W C026 92.1(8)
C00V P00G C01W C02H -90.3(6)
C00V P00G C01W C32 -45.6(7)
C00V P00G C01W C4 121.4(6)
C00V P00G C023 C30 -131.5(10)
C00V P00G C023 C02G 43.4(10)
C00V P00G C0 C1 -88.9(13)
C00V P00G C0 C3 91.5(13)
C00V C00Y C01L C01Y 0.8(7)
C00V C01N C020 C01Y 0.3(8)
C00W S004 C015 S003 23.1(2)
C00W S004 C015 C00X -156.5(4)
C00W S00C C01G C01U 77.0(3)
C00X S005 C01H S00I 179.0(2)
C00X S005 C01H C019 -7.3(4)
C00X S00A C019 S00E -179.1(2)
C00X S00A C019 C01H 5.6(3)
C00Y C00V C01N C020 -0.8(7)
C00Y C01L C01Y C020 -1.3(7)
C00Z S003 C015 S004 -23.0(2)
C00Z S003 C015 C00X 156.7(3)
C00Z S007 C01Q C01U -78.4(4)
C010 C014 C018 C00S 2.5(6)
C012 P00G C00V C00Y 87.9(4)
C012 P00G C00V C01N -85.4(4)
C012 P00G C01W C026 -25.8(9)
C012 P00G C01W C02H 151.8(6)
C012 P00G C01W C32 -163.5(7)
C012 P00G C01W C4 3.5(6)
C012 P00G C023 C30 -16.3(12)
C012 P00G C023 C02G 158.5(8)
C012 P00G C0 C1 32.4(15)
C012 P00G C0 C3 -147.2(11)
C012 C01V C01X C024 -0.2(8)
C012 C027 C02F C024 0.5(15)
C013 C00O C01O C01T 2.0(6)
C013 C01A C01S C01T 0.4(7)
C014 C010 C01P C01B 1.7(6)
C015 S003 C00Z S007 -168.4(2)
C015 S003 C00Z C00W 13.7(3)
C015 S004 C00W S00C 168.2(2)
C015 S004 C00W C00Z -14.4(3)
C016 C00P C00Q C011 0.3(6)
C016 C01F C01I C011 -0.1(7)
C017 S00B C01K S00H -17.7(3)
C017 S00B C01K C01D 166.5(4)
C017 S00F C01R C022 -78.3(4)
C018 C00S C01B C01P -1.2(6)
C019 S00A C00X S005 -10.4(2)
C019 S00A C00X C015 168.3(3)
C01A C01S C01T C01O 0.5(7)
C01B C00S C018 C014 -0.3(6)
C01D S009 C00R S002 178.4(2)
C01D S009 C00R C00T -1.9(3)
C01D S00D C00T S008 -179.7(2)
C01D S00D C00T C00R 1.6(3)
C01G S00C C00W S004 116.5(2)
C01G S00C C00W C00Z -60.6(4)
C01H S005 C00X S00A 10.9(2)
C01H S005 C00X C015 -167.9(3)
C01K S00B C017 S00F -169.9(3)
C01K S00B C017 C01M 11.8(4)
C01K S00H C01M S00J 171.5(3)
C01K S00H C01M C017 -9.7(4)
C01L C01Y C020 C01N 0.7(8)
C01M S00H C01K S00B 17.2(3)
C01M S00H C01K C01D -167.1(4)
C01M S00J C021 C022 78.5(4)
C01N C00V C00Y C01L 0.2(6)
C01O C00O C013 C01A -1.0(6)
C01P C010 C014 C018 -3.2(6)
C01Q S007 C00Z S003 -116.5(2)
C01Q S007 C00Z C00W 61.2(4)
C01R S00F C017 S00B -115.8(3)
C01R S00F C017 C01M 62.4(5)
C01V C012 C027 C02F -0.7(11)
C01V C01X C024 C02F -0.1(10)
C01W P00G C00V C00Y -31.3(4)
C01W P00G C00V C01N 155.5(4)
C01W P00G C012 C01V 118.1(4)
C01W P00G C012 C027 -61.6(6)
C01W P00G C023 C30 106.4(11)
C01W P00G C023 C02G -78.8(10)
C01W P00G C0 C1 153.0(12)
C01W P00G C0 C3 -26.5(14)
C01W C026 C02D C029 10.2(19)
C01W C02H C02I C029 -5.5(19)
C01W C32 C02J C5 -3.3(18)
C01X C024 C02F C027 -0.1(14)
C021 S00J C01M S00H 118.1(3)
C021 S00J C01M C017 -60.6(5)
C023 P00G C00V C00Y -157.4(6)
C023 P00G C00V C01N 29.4(6)
C023 P00G C012 C01V -115.6(6)
C023 P00G C012 C027 64.7(7)
C023 P00G C01W C026 -147.0(9)
C023 P00G C01W C02H 30.6(8)
C023 C30 C31 C02B 2(2)
C023 C02G C9 C02B 4.0(16)
C025 O01Z C02C C02A -179.9(9)
C026 C01W C02H C02I -3.9(16)
C027 C012 C01V C01X 0.6(8)
C02C O01Z C025 C028 172.2(7)
C02D C029 C02I C02H 18(2)
C30 C023 C02G C9 -6.4(18)
C02G C023 C30 C31 3.1(18)
C02H C01W C026 C02D 1.5(18)
C02I C029 C02D C026 -19.7(19)
C31 C02B C9 C02G 1.5(19)
V1 S002 C00R S009 -159.90(19)
V1 S002 C00R C00T 20.4(3)
V1 S008 C00T S00D 159.96(19)
V1 S008 C00T C00R -21.5(3)
V1 S00E C019 S00A -164.2(2)
V1 S00E C019 C01H 10.8(4)
V1 S00I C01H S005 162.3(2)
V1 S00I C01H C019 -10.9(4)
V0AA S002 C00R S009 171.25(17)
V0AA S002 C00R C00T -8.4(3)
V0AA S008 C00T S00D -171.85(18)
V0AA S008 C00T C00R 6.7(3)
V0AA S00E C019 S00A 166.9(2)
V0AA S00E C019 C01H -18.1(4)
V0AA S00I C01H S005 -167.7(2)
V0AA S00I C01H C019 19.0(4)
C9 C02B C31 C30 -5(2)
C0 P00G C00V C00Y -147.1(6)
C0 P00G C00V C01N 39.7(7)
C0 P00G C012 C01V -123.6(7)
C0 P00G C012 C027 56.7(8)
C0 P00G C01W C32 73.1(9)
C0 P00G C01W C4 -119.9(8)
C0 C1 C02K C2 -16(2)
C1 C0 C3 C9A 11(2)
C1 C02K C2 C9A 33(2)
C02K C2 C9A C3 -30(2)
C2 C9A C3 C0 7(2)
C3 C0 C1 C02K -7(2)
C32 C01W C4 C02E -10.3(13)
C32 C02J C5 C02E -5(2)
C4 C01W C32 C02J 10.1(14)
C4 C02E C5 C02J 4(2)
C5 C02E C4 C01W 3.3(18)
